data_2227784
loop_
_publ_author_name
'Li, Yan-jun'

_publ_section_title
;
 3-Aminopyridinium picrate
;
_journal_coeditor_code LH5128
_journal_issue 10
_journal_name_full 'Acta Crystallographica Section E'
_journal_page_first o2680
_journal_paper_doi 10.1107/S1600536810037190
_journal_volume 66
_journal_year 2010
_chemical_formula_iupac 'C5 H7 N2 +, C6 H2 N3 O7 -'
_chemical_formula_moiety 'C5 H7 N2 +, C6 H2 N3 O7 -'
_chemical_formula_sum 'C11 H9 N5 O7'
_chemical_formula_weight 323.23
_chemical_name_systematic
;
3-Aminopyridinium picrate
;
_space_group_IT_number 14
_symmetry_cell_setting monoclinic
_symmetry_space_group_name_Hall '-P 2yn'
_symmetry_space_group_name_H-M 'P 1 21/n 1'
_atom_sites_solution_hydrogens geom
_atom_sites_solution_primary direct
_atom_sites_solution_secondary difmap
_audit_creation_method SHELXL-97
_cell_angle_alpha 90.00
_cell_angle_beta 102.117(2)
_cell_angle_gamma 90.00
_cell_formula_units_Z 4
_cell_length_a 8.2174(8)
_cell_length_b 13.5842(13)
_cell_length_c 11.8218(12)
_cell_measurement_reflns_used 1100
_cell_measurement_temperature 297(2)
_cell_measurement_theta_max 20.38
_cell_measurement_theta_min 2.31
_cell_volume 1290.2(2)
_computing_cell_refinement 'SAINT (Bruker, 2001)'
_computing_data_collection 'SMART (Bruker, 2001)'
_computing_data_reduction 'SAINT (Bruker, 2001)'
_computing_molecular_graphics 'PLATON (Spek, 2009)'
_computing_publication_material 'SHELXTL (Sheldrick, 2008)'
_computing_structure_refinement 'SHELXL97 (Sheldrick, 2008)'
_computing_structure_solution 'SHELXS97 (Sheldrick, 2008)'
_diffrn_ambient_temperature 297(2)
_diffrn_measured_fraction_theta_full 0.997
_diffrn_measured_fraction_theta_max 0.997
_diffrn_measurement_device_type 'Bruker SMART CCD'
_diffrn_measurement_method '\f and \w scans'
_diffrn_radiation_monochromator graphite
_diffrn_radiation_source 'fine-focus sealed tube'
_diffrn_radiation_type MoK\a
_diffrn_radiation_wavelength 0.71073
_diffrn_reflns_av_R_equivalents 0.0719
_diffrn_reflns_av_sigmaI/netI 0.0718
_diffrn_reflns_limit_h_max 10
_diffrn_reflns_limit_h_min -10
_diffrn_reflns_limit_k_max 17
_diffrn_reflns_limit_k_min -17
_diffrn_reflns_limit_l_max 15
_diffrn_reflns_limit_l_min -15
_diffrn_reflns_number 14192
_diffrn_reflns_theta_full 27.00
_diffrn_reflns_theta_max 27.00
_diffrn_reflns_theta_min 2.31
_exptl_absorpt_coefficient_mu 0.142
_exptl_absorpt_correction_T_max 0.9972
_exptl_absorpt_correction_T_min 0.9389
_exptl_absorpt_correction_type multi-scan
_exptl_absorpt_process_details '(SADABS; Sheldrick, 1996)'
_exptl_crystal_colour yellow
_exptl_crystal_density_diffrn 1.664
_exptl_crystal_density_method 'not measured'
_exptl_crystal_description needle
_exptl_crystal_F_000 664
_exptl_crystal_size_max 0.45
_exptl_crystal_size_mid 0.05
_exptl_crystal_size_min 0.02
_refine_diff_density_max 0.344
_refine_diff_density_min -0.242
_refine_ls_extinction_method none
_refine_ls_goodness_of_fit_ref 1.034
_refine_ls_hydrogen_treatment mixed
_refine_ls_matrix_type full
_refine_ls_number_parameters 217
_refine_ls_number_reflns 2804
_refine_ls_number_restraints 0
_refine_ls_restrained_S_all 1.034
_refine_ls_R_factor_all 0.1351
_refine_ls_R_factor_gt 0.0595
_refine_ls_shift/su_max 0.000
_refine_ls_shift/su_mean 0.000
_refine_ls_structure_factor_coef Fsqd
_refine_ls_weighting_details 'calc w=1/[\s^2^(Fo^2^)+(0.0663P)^2^+0.0975P] where P=(Fo^2^+2Fc^2^)/3'
_refine_ls_weighting_scheme calc
_refine_ls_wR_factor_gt 0.1336
_refine_ls_wR_factor_ref 0.1619
_reflns_number_gt 1391
_reflns_number_total 2804
_reflns_threshold_expression I>2\s(I)
_cod_data_source_file lh5128.cif
_cod_data_source_block I
_cod_original_sg_symbol_H-M 'P 21/n'
_cod_database_code 2227784
_cod_database_fobs_code 2227784

loop_
_symmetry_equiv_pos_as_xyz
'x, y, z'
'-x+1/2, y+1/2, -z+1/2'
'-x, -y, -z'
'x-1/2, -y-1/2, z-1/2'

loop_
_atom_site_type_symbol
_atom_site_label
_atom_site_fract_x
_atom_site_fract_y
_atom_site_fract_z
_atom_site_U_iso_or_equiv
_atom_site_adp_type
_atom_site_calc_flag
_atom_site_refinement_flags
_atom_site_occupancy
_atom_site_disorder_assembly
_atom_site_disorder_group
C C1 0.8262(3) 0.49045(18) 0.2590(2) 0.0390(7) Uani d . 1 . .
C C2 0.8816(3) 0.45022(19) 0.1686(2) 0.0401(7) Uani d . 1 . .
H H2 0.8614 0.4819 0.0973 0.048 Uiso calc R 1 . .
C C3 0.9673(3) 0.36279(18) 0.1827(2) 0.0378(7) Uani d . 1 . .
C C4 1.0039(3) 0.31637(19) 0.2881(2) 0.0388(7) Uani d . 1 . .
H H4 1.0636 0.2577 0.2967 0.047 Uiso calc R 1 . .
C C5 0.9518(3) 0.35703(19) 0.3805(2) 0.0388(7) Uani d . 1 . .
C C6 0.8524(4) 0.4466(2) 0.3728(2) 0.0428(7) Uani d . 1 . .
C C7 0.5593(4) 0.6203(2) 0.7181(2) 0.0449(7) Uani d . 1 . .
C C8 0.5870(4) 0.5718(2) 0.8241(2) 0.0474(8) Uani d . 1 . .
H H8 0.5482 0.5994 0.8855 0.057 Uiso calc R 1 . .
C C9 0.6702(4) 0.4844(2) 0.8392(3) 0.0532(8) Uani d . 1 . .
H H9 0.6866 0.4527 0.9104 0.064 Uiso calc R 1 . .
C C10 0.7300(4) 0.4426(2) 0.7507(3) 0.0531(8) Uani d . 1 . .
H H10 0.7872 0.3831 0.7605 0.064 Uiso calc R 1 . .
C C11 0.6221(4) 0.5750(2) 0.6304(2) 0.0470(8) Uani d . 1 . .
H H11 0.6070 0.6043 0.5578 0.056 Uiso calc R 1 . .
N N1 0.7366(3) 0.58418(19) 0.2352(3) 0.0562(7) Uani d . 1 . .
N N2 1.0162(3) 0.31865(19) 0.0837(2) 0.0498(7) Uani d . 1 . .
N N3 0.9978(4) 0.3051(2) 0.4890(2) 0.0569(7) Uani d . 1 . .
N N4 0.4760(4) 0.7061(2) 0.7014(3) 0.0684(9) Uani d . 1 . .
N N5 0.7032(3) 0.4902(2) 0.6502(2) 0.0511(7) Uani d . 1 . .
O O1 0.6984(4) 0.61237(17) 0.1355(3) 0.0962(10) Uani d . 1 . .
O O2 0.6942(4) 0.6267(2) 0.3121(2) 0.1179(12) Uani d . 1 . .
O O3 0.9816(3) 0.36138(17) -0.00931(18) 0.0755(8) Uani d . 1 . .
O O4 1.0901(3) 0.24022(17) 0.09581(19) 0.0736(7) Uani d . 1 . .
O O5 1.1054(3) 0.24169(18) 0.49917(19) 0.0764(8) Uani d . 1 . .
O O6 0.9316(3) 0.3268(2) 0.5696(2) 0.0916(9) Uani d . 1 . .
O O7 0.7949(3) 0.48236(16) 0.45224(19) 0.0770(8) Uani d . 1 . .
H H4A 0.455(5) 0.730(3) 0.634(3) 0.092 Uiso d . 1 . .
H H4B 0.436(5) 0.731(3) 0.757(3) 0.092 Uiso d . 1 . .
H H5 0.749(4) 0.465(2) 0.592(3) 0.092 Uiso d . 1 . .

loop_
_atom_site_aniso_label
_atom_site_aniso_U_11
_atom_site_aniso_U_22
_atom_site_aniso_U_33
_atom_site_aniso_U_12
_atom_site_aniso_U_13
_atom_site_aniso_U_23
C1 0.0361(16) 0.0317(15) 0.0490(17) 0.0008(12) 0.0087(14) -0.0052(13)
C2 0.0394(17) 0.0427(16) 0.0376(16) -0.0036(14) 0.0069(13) 0.0015(13)
C3 0.0414(17) 0.0381(16) 0.0369(16) -0.0046(13) 0.0147(13) -0.0068(12)
C4 0.0371(16) 0.0341(15) 0.0453(16) -0.0027(13) 0.0085(13) -0.0026(13)
C5 0.0419(17) 0.0425(16) 0.0319(15) -0.0109(13) 0.0075(13) 0.0019(12)
C6 0.0417(18) 0.0483(17) 0.0422(17) -0.0090(14) 0.0171(14) -0.0127(14)
C7 0.0475(18) 0.0477(18) 0.0402(17) -0.0098(15) 0.0106(14) -0.0062(14)
C8 0.0508(19) 0.0570(19) 0.0380(17) -0.0061(16) 0.0178(14) -0.0072(14)
C9 0.056(2) 0.065(2) 0.0385(17) -0.0058(17) 0.0098(16) -0.0019(15)
C10 0.049(2) 0.057(2) 0.0526(19) -0.0070(15) 0.0094(16) -0.0019(16)
C11 0.0470(19) 0.061(2) 0.0333(16) -0.0152(16) 0.0095(14) -0.0029(14)
N1 0.0469(16) 0.0525(17) 0.0693(19) 0.0071(13) 0.0129(15) -0.0143(15)
N2 0.0528(17) 0.0548(17) 0.0453(16) -0.0010(13) 0.0183(13) -0.0087(13)
N3 0.0603(19) 0.0655(18) 0.0432(16) -0.0104(16) 0.0070(14) 0.0083(14)
N4 0.095(2) 0.0606(19) 0.0508(18) 0.0098(17) 0.0180(17) 0.0020(15)
N5 0.0461(17) 0.0593(17) 0.0514(18) -0.0099(13) 0.0184(13) -0.0191(14)
O1 0.127(2) 0.0793(18) 0.094(2) 0.0456(17) 0.0484(19) 0.0347(15)
O2 0.144(3) 0.109(2) 0.087(2) 0.074(2) -0.0071(19) -0.0394(17)
O3 0.100(2) 0.0951(18) 0.0367(12) 0.0179(15) 0.0255(12) 0.0006(12)
O4 0.0958(19) 0.0592(14) 0.0733(16) 0.0264(14) 0.0347(14) -0.0095(12)
O5 0.098(2) 0.0659(16) 0.0572(15) 0.0144(15) -0.0020(14) 0.0129(12)
O6 0.094(2) 0.136(2) 0.0549(15) 0.0175(17) 0.0390(15) 0.0328(15)
O7 0.106(2) 0.0784(16) 0.0612(15) 0.0045(14) 0.0509(15) -0.0147(12)

loop_
_atom_type_symbol
_atom_type_description
_atom_type_scat_dispersion_real
_atom_type_scat_dispersion_imag
_atom_type_scat_source
C C 0.0033 0.0016 'International Tables Vol C Tables 4.2.6.8 and 6.1.1.4'
H H 0.0000 0.0000 'International Tables Vol C Tables 4.2.6.8 and 6.1.1.4'
N N 0.0061 0.0033 'International Tables Vol C Tables 4.2.6.8 and 6.1.1.4'
O O 0.0106 0.0060 'International Tables Vol C Tables 4.2.6.8 and 6.1.1.4'

loop_
_geom_angle_atom_site_label_1
_geom_angle_atom_site_label_2
_geom_angle_atom_site_label_3
_geom_angle_site_symmetry_1
_geom_angle_site_symmetry_3
_geom_angle
_geom_angle_publ_flag
C2 C1 C6 . . 123.8(2) ?
C2 C1 N1 . . 115.8(3) ?
C6 C1 N1 . . 120.4(3) ?
C1 C2 C3 . . 120.0(3) ?
C1 C2 H2 . . 120.0 ?
C3 C2 H2 . . 120.0 ?
C4 C3 C2 . . 121.1(2) ?
C4 C3 N2 . . 120.0(2) ?
C2 C3 N2 . . 118.9(2) ?
C5 C4 C3 . . 119.5(3) ?
C5 C4 H4 . . 120.2 ?
C3 C4 H4 . . 120.2 ?
C4 C5 N3 . . 116.4(3) ?
C4 C5 C6 . . 123.4(2) ?
N3 C5 C6 . . 120.2(3) ?
O7 C6 C1 . . 122.6(3) ?
O7 C6 C5 . . 125.4(3) ?
C1 C6 C5 . . 112.0(2) ?
N4 C7 C8 . . 121.6(3) ?
N4 C7 C11 . . 122.0(3) ?
C8 C7 C11 . . 116.4(3) ?
C9 C8 C7 . . 120.8(3) ?
C9 C8 H8 . . 119.6 ?
C7 C8 H8 . . 119.6 ?
C8 C9 C10 . . 120.8(3) ?
C8 C9 H9 . . 119.6 ?
C10 C9 H9 . . 119.6 ?
N5 C10 C9 . . 117.5(3) ?
N5 C10 H10 . . 121.2 ?
C9 C10 H10 . . 121.2 ?
N5 C11 C7 . . 120.2(3) ?
N5 C11 H11 . . 119.9 ?
C7 C11 H11 . . 119.9 ?
O2 N1 O1 . . 122.0(3) ?
O2 N1 C1 . . 119.3(3) ?
O1 N1 C1 . . 118.4(3) ?
O4 N2 O3 . . 122.4(2) ?
O4 N2 C3 . . 118.9(3) ?
O3 N2 C3 . . 118.6(3) ?
O5 N3 O6 . . 121.5(3) ?
O5 N3 C5 . . 118.8(3) ?
O6 N3 C5 . . 119.7(3) ?
C7 N4 H4A . . 118(3) ?
C7 N4 H4B . . 119(3) ?
H4A N4 H4B . . 122(4) ?
C11 N5 C10 . . 124.2(3) ?
C11 N5 H5 . . 117(2) ?
C10 N5 H5 . . 118(2) ?

loop_
_geom_bond_atom_site_label_1
_geom_bond_atom_site_label_2
_geom_bond_site_symmetry_2
_geom_bond_distance
_geom_bond_publ_flag
C1 C2 . 1.361(3) ?
C1 C6 . 1.446(4) ?
C1 N1 . 1.468(3) ?
C2 C3 . 1.373(3) ?
C2 H2 . 0.9300 ?
C3 C4 . 1.372(4) ?
C3 N2 . 1.445(3) ?
C4 C5 . 1.371(3) ?
C4 H4 . 0.9300 ?
C5 N3 . 1.443(3) ?
C5 C6 . 1.457(4) ?
C6 O7 . 1.236(3) ?
C7 N4 . 1.345(4) ?
C7 C8 . 1.392(4) ?
C7 C11 . 1.394(4) ?
C8 C9 . 1.364(4) ?
C8 H8 . 0.9300 ?
C9 C10 . 1.369(4) ?
C9 H9 . 0.9300 ?
C10 N5 . 1.329(4) ?
C10 H10 . 0.9300 ?
C11 N5 . 1.328(4) ?
C11 H11 . 0.9300 ?
N1 O2 . 1.190(3) ?
N1 O1 . 1.216(3) ?
N2 O4 . 1.220(3) ?
N2 O3 . 1.223(3) ?
N3 O5 . 1.222(3) ?
N3 O6 . 1.229(3) ?
N4 H4A . 0.85(4) ?
N4 H4B . 0.86(4) ?
N5 H5 . 0.91(3) ?

loop_
_geom_hbond_atom_site_label_D
_geom_hbond_atom_site_label_H
_geom_hbond_atom_site_label_A
_geom_hbond_site_symmetry_A
_geom_hbond_distance_DH
_geom_hbond_distance_HA
_geom_hbond_distance_DA
_geom_hbond_angle_DHA
N5 H5 O7 . 0.91(3) 1.79(3) 2.607(3) 148(3)
N5 H5 O6 . 0.91(3) 2.46(3) 3.179(4) 136(3)
N4 H4B O6 2_656 0.86(4) 2.48(4) 3.119(4) 132(3)
N4 H4A O3 2_655 0.85(4) 2.44(4) 3.172(4) 145(3)

loop_
_geom_torsion_atom_site_label_1
_geom_torsion_atom_site_label_2
_geom_torsion_atom_site_label_3
_geom_torsion_atom_site_label_4
_geom_torsion_site_symmetry_1
_geom_torsion_site_symmetry_2
_geom_torsion_site_symmetry_3
_geom_torsion_site_symmetry_4
_geom_torsion
_geom_torsion_publ_flag
C6 C1 C2 C3 . . . . 0.3(4) ?
N1 C1 C2 C3 . . . . 179.8(2) ?
C1 C2 C3 C4 . . . . -2.4(4) ?
C1 C2 C3 N2 . . . . 176.4(2) ?
C2 C3 C4 C5 . . . . 1.1(4) ?
N2 C3 C4 C5 . . . . -177.7(2) ?
C3 C4 C5 N3 . . . . -178.8(2) ?
C3 C4 C5 C6 . . . . 2.4(4) ?
C2 C1 C6 O7 . . . . -176.9(3) ?
N1 C1 C6 O7 . . . . 3.6(4) ?
C2 C1 C6 C5 . . . . 2.8(4) ?
N1 C1 C6 C5 . . . . -176.7(2) ?
C4 C5 C6 O7 . . . . 175.5(3) ?
N3 C5 C6 O7 . . . . -3.2(4) ?
C4 C5 C6 C1 . . . . -4.1(4) ?
N3 C5 C6 C1 . . . . 177.1(2) ?
N4 C7 C8 C9 . . . . 179.3(3) ?
C11 C7 C8 C9 . . . . -0.5(4) ?
C7 C8 C9 C10 . . . . 0.6(4) ?
C8 C9 C10 N5 . . . . -0.2(4) ?
N4 C7 C11 N5 . . . . -179.8(3) ?
C8 C7 C11 N5 . . . . 0.0(4) ?
C2 C1 N1 O2 . . . . -175.1(3) ?
C6 C1 N1 O2 . . . . 4.4(4) ?
C2 C1 N1 O1 . . . . 9.8(4) ?
C6 C1 N1 O1 . . . . -170.7(3) ?
C4 C3 N2 O4 . . . . -0.1(4) ?
C2 C3 N2 O4 . . . . -178.9(3) ?
C4 C3 N2 O3 . . . . 179.8(3) ?
C2 C3 N2 O3 . . . . 1.0(4) ?
C4 C5 N3 O5 . . . . 14.6(4) ?
C6 C5 N3 O5 . . . . -166.5(3) ?
C4 C5 N3 O6 . . . . -167.1(3) ?
C6 C5 N3 O6 . . . . 11.8(4) ?
C7 C11 N5 C10 . . . . 0.4(4) ?
C9 C10 N5 C11 . . . . -0.3(4) ?

loop_
_cod_related_entry_id
_cod_related_entry_database
_cod_related_entry_code
1 ChemSpider 21425225
